data_4082983
loop_
_publ_author_name
'Lake, Benjamin R. M.'
'Willans, Charlotte E.'

_publ_section_title
;
 Remarkable Stability of Copper(II)--N-Heterocyclic Carbene Complexes Void
 of an Anionic Tether
;
_journal_issue 8
_journal_name_full Organometallics
_journal_page_first 2027
_journal_paper_doi 10.1021/om500178e
_journal_volume 33
_journal_year 2014
_chemical_formula_moiety 'C17 H18 Br2 Cu N4, C5 H5 N'
_chemical_formula_sum 'C22 H23 Br2 Cu N5'
_chemical_formula_weight 580.81
_chemical_name_systematic
; 
 ? 
;
_space_group_IT_number 14
_symmetry_cell_setting monoclinic
_symmetry_space_group_name_Hall '-P 2ybc'
_symmetry_space_group_name_H-M 'P 1 21/c 1'
_atom_sites_solution_hydrogens geom
_atom_sites_solution_primary direct
_atom_sites_solution_secondary difmap
_audit_creation_method SHELXL-97
_cell_angle_alpha 90.00
_cell_angle_beta 93.976(7)
_cell_angle_gamma 90.00
_cell_formula_units_Z 4
_cell_length_a 12.4531(8)
_cell_length_b 11.7823(9)
_cell_length_c 15.7477(18)
_cell_measurement_reflns_used 2020
_cell_measurement_temperature 100.0(2)
_cell_measurement_theta_max 28.7880
_cell_measurement_theta_min 3.8350
_cell_volume 2305.0(4)
_computing_cell_refinement
;
CrysAlisPro, Agilent Technologies,
Version 1.171.36.28e (release 10-06-2013 CrysAlis171 .NET)
(compiled Jun 10 2013,11:58:50)
;
_computing_data_collection
;
CrysAlisPro, Agilent Technologies,
Version 1.171.36.28e (release 10-06-2013 CrysAlis171 .NET)
(compiled Jun 10 2013,11:58:50)
;
_computing_data_reduction
;
CrysAlisPro, Agilent Technologies,
Version 1.171.36.28e (release 10-06-2013 CrysAlis171 .NET)
(compiled Jun 10 2013,11:58:50)
;
_computing_molecular_graphics 'ORTEP-III Version 1.08 (Farrugia, 2005)'
_computing_publication_material
;
enCIFer: A program for viewing, editing and visualising CIFs.
F. H. Allen, O. Johnson, G. P. Shields, B. R. Smith, M. Towler,
J. Applied Cryst., 37, 331-334, 2004
;
_computing_structure_refinement
;
SHELXS-97 (Sheldrick, G. M.    Acta Cryst. (2008). A64, 112)
XSeed (L.J.Barbour, J.Supramol. Chem., 2003, 1, 189.)
;
_computing_structure_solution
;
SHELXS-97 (Sheldrick, G. M.    Acta Cryst. (2008). A64, 112)
XSeed (L.J.Barbour, J.Supramol. Chem., 2003, 1, 189.)
;
_diffrn_ambient_temperature 100.0(2)
_diffrn_detector_area_resol_mean 5.3095
_diffrn_measured_fraction_theta_full 0.994
_diffrn_measured_fraction_theta_max 0.994
_diffrn_measurement_device_type 'SuperNova, Dual, Cu at zero, Atlas'
_diffrn_measurement_method '\w scans'
_diffrn_radiation_monochromator mirror
_diffrn_radiation_source 'SuperNova (Mo) X-ray Source'
_diffrn_radiation_type MoK\a
_diffrn_radiation_wavelength 0.71073
_diffrn_reflns_av_R_equivalents 0.0488
_diffrn_reflns_av_sigmaI/netI 0.0833
_diffrn_reflns_limit_h_max 15
_diffrn_reflns_limit_h_min -15
_diffrn_reflns_limit_k_max 14
_diffrn_reflns_limit_k_min -14
_diffrn_reflns_limit_l_max 19
_diffrn_reflns_limit_l_min -13
_diffrn_reflns_number 9260
_diffrn_reflns_theta_full 26.37
_diffrn_reflns_theta_max 26.37
_diffrn_reflns_theta_min 2.97
_diffrn_standards_decay_% 0
_diffrn_standards_interval_count 0
_diffrn_standards_interval_time 0
_diffrn_standards_number 0
_exptl_absorpt_coefficient_mu 4.433
_exptl_absorpt_correction_T_max 0.7768
_exptl_absorpt_correction_T_min 0.4562
_exptl_absorpt_correction_type multi-scan
_exptl_absorpt_process_details
;
CrysAlisPro, Agilent Technologies,
Version 1.171.36.32 (release 02-08-2013 CrysAlis171 .NET)
(compiled Aug  2 2013,16:46:58)
Empirical absorption correction using spherical harmonics,
 implemented in SCALE3 ABSPACK scaling algorithm.
;
_exptl_crystal_colour green
_exptl_crystal_density_diffrn 1.674
_exptl_crystal_density_method 'not measured'
_exptl_crystal_description plate
_exptl_crystal_F_000 1156
_exptl_crystal_size_max 0.21
_exptl_crystal_size_mid 0.14
_exptl_crystal_size_min 0.06
_refine_diff_density_max 0.683
_refine_diff_density_min -0.630
_refine_diff_density_rms 0.132
_refine_ls_extinction_method none
_refine_ls_goodness_of_fit_ref 1.005
_refine_ls_hydrogen_treatment constr
_refine_ls_matrix_type full
_refine_ls_number_parameters 272
_refine_ls_number_reflns 4691
_refine_ls_number_restraints 0
_refine_ls_restrained_S_all 1.005
_refine_ls_R_factor_all 0.0781
_refine_ls_R_factor_gt 0.0442
_refine_ls_shift/su_max 0.001
_refine_ls_shift/su_mean 0.000
_refine_ls_structure_factor_coef Fsqd
_refine_ls_weighting_details 'calc w=1/[\s^2^(Fo^2^)+(0.0270P)^2^+0.0000P] where P=(Fo^2^+2Fc^2^)/3'
_refine_ls_weighting_scheme calc
_refine_ls_wR_factor_gt 0.0750
_refine_ls_wR_factor_ref 0.0855
_reflns_number_gt 3340
_reflns_number_total 4691
_reflns_threshold_expression >2sigma(I)
_cod_data_source_file om500178e_si_002.cif
_cod_data_source_block Complex5c-pyr
_cod_depositor_comments 'Adding full bibliography for 4082971--4082988.cif.'
_cod_original_cell_volume 2305.0(3)
_cod_original_sg_symbol_H-M 'P 21/c'
_cod_database_code 4082983

loop_
_symmetry_equiv_pos_as_xyz
'x, y, z'
'-x, y+1/2, -z+1/2'
'-x, -y, -z'
'x, -y-1/2, z-1/2'

loop_
_atom_site_label
_atom_site_type_symbol
_atom_site_fract_x
_atom_site_fract_y
_atom_site_fract_z
_atom_site_U_iso_or_equiv
_atom_site_adp_type
_atom_site_occupancy
_atom_site_symmetry_multiplicity
_atom_site_calc_flag
_atom_site_refinement_flags
Br1 Br 0.91594(4) 0.30792(4) 0.48510(3) 0.02078(13) Uani 1 1 d .
Br2 Br 0.57397(3) 0.25109(4) 0.47155(3) 0.01919(12) Uani 1 1 d .
Cu1 Cu 0.73989(4) 0.35748(4) 0.53950(3) 0.01694(15) Uani 1 1 d .
N1 N 0.7839(3) 0.1394(3) 0.6487(2) 0.0196(9) Uani 1 1 d .
N2 N 0.7176(3) 0.2840(3) 0.7081(2) 0.0167(8) Uani 1 1 d .
N3 N 0.6789(3) 0.4544(3) 0.6412(2) 0.0170(8) Uani 1 1 d .
N4 N 0.7283(3) 0.4953(3) 0.4619(2) 0.0155(8) Uani 1 1 d .
N5 N 0.1045(3) 0.3759(3) 0.2154(3) 0.0330(11) Uani 1 1 d .
C1 C 0.7453(5) -0.1349(5) 0.5711(4) 0.0532(17) Uani 1 1 d .
H1A H 0.8114 -0.1654 0.5947 0.064 Uiso 1 1 calc R
H1B H 0.6871 -0.1841 0.5546 0.064 Uiso 1 1 calc R
C2 C 0.7345(4) -0.0263(4) 0.5615(3) 0.0289(12) Uani 1 1 d .
H2 H 0.6671 0.0008 0.5376 0.035 Uiso 1 1 calc R
C3 C 0.8187(4) 0.0592(4) 0.5846(3) 0.0240(11) Uani 1 1 d .
H3A H 0.8850 0.0201 0.6073 0.029 Uiso 1 1 calc R
H3B H 0.8359 0.1016 0.5330 0.029 Uiso 1 1 calc R
C4 C 0.7518(3) 0.2465(4) 0.6326(3) 0.0192(10) Uani 1 1 d .
C5 C 0.7701(4) 0.1110(4) 0.7320(3) 0.0227(11) Uani 1 1 d .
H5 H 0.7872 0.0399 0.7580 0.027 Uiso 1 1 calc R
C6 C 0.7285(4) 0.2010(4) 0.7703(3) 0.0220(11) Uani 1 1 d .
H6 H 0.7103 0.2065 0.8277 0.026 Uiso 1 1 calc R
C7 C 0.6736(3) 0.3947(4) 0.7136(3) 0.0171(10) Uani 1 1 d .
C8 C 0.6283(3) 0.4321(4) 0.7852(3) 0.0185(10) Uani 1 1 d .
H8 H 0.6275 0.3852 0.8342 0.022 Uiso 1 1 calc R
C9 C 0.5831(3) 0.5408(4) 0.7845(3) 0.0189(10) Uani 1 1 d .
C10 C 0.5294(4) 0.5851(4) 0.8606(3) 0.0281(12) Uani 1 1 d .
H10A H 0.5801 0.6327 0.8950 0.042 Uiso 1 1 calc R
H10B H 0.5068 0.5212 0.8950 0.042 Uiso 1 1 calc R
H10C H 0.4662 0.6302 0.8413 0.042 Uiso 1 1 calc R
C11 C 0.5873(3) 0.6034(4) 0.7099(3) 0.0201(11) Uani 1 1 d .
H11 H 0.5570 0.6774 0.7062 0.024 Uiso 1 1 calc R
C12 C 0.6350(3) 0.5582(4) 0.6417(3) 0.0211(11) Uani 1 1 d .
H12 H 0.6371 0.6033 0.5918 0.025 Uiso 1 1 calc R
C13 C 0.8115(4) 0.5677(4) 0.4610(3) 0.0222(11) Uani 1 1 d .
H13 H 0.8730 0.5541 0.4988 0.027 Uiso 1 1 calc R
C14 C 0.8120(3) 0.6605(4) 0.4081(3) 0.0218(11) Uani 1 1 d .
H14 H 0.8729 0.7092 0.4087 0.026 Uiso 1 1 calc R
C15 C 0.7228(4) 0.6811(4) 0.3546(3) 0.0239(11) Uani 1 1 d .
H15 H 0.7212 0.7437 0.3165 0.029 Uiso 1 1 calc R
C16 C 0.6357(4) 0.6103(4) 0.3566(3) 0.0313(13) Uani 1 1 d .
H16 H 0.5729 0.6236 0.3203 0.038 Uiso 1 1 calc R
C17 C 0.6405(4) 0.5193(4) 0.4120(3) 0.0219(11) Uani 1 1 d .
H17 H 0.5790 0.4722 0.4147 0.026 Uiso 1 1 calc R
C18 C 0.0640(4) 0.3980(4) 0.2902(3) 0.0272(12) Uani 1 1 d .
H18 H 0.0582 0.3370 0.3290 0.033 Uiso 1 1 calc R
C19 C 0.0303(4) 0.5035(4) 0.3142(3) 0.0260(12) Uani 1 1 d .
H19 H 0.0018 0.5142 0.3680 0.031 Uiso 1 1 calc R
C20 C 0.0383(4) 0.5928(4) 0.2596(4) 0.0297(13) Uani 1 1 d .
H20 H 0.0161 0.6667 0.2749 0.036 Uiso 1 1 calc R
C21 C 0.0793(4) 0.5731(5) 0.1816(4) 0.0337(13) Uani 1 1 d .
H21 H 0.0853 0.6330 0.1418 0.040 Uiso 1 1 calc R
C22 C 0.1112(4) 0.4645(5) 0.1630(3) 0.0351(13) Uani 1 1 d .
H22 H 0.1399 0.4517 0.1094 0.042 Uiso 1 1 calc R

loop_
_atom_site_aniso_label
_atom_site_aniso_U_11
_atom_site_aniso_U_22
_atom_site_aniso_U_33
_atom_site_aniso_U_23
_atom_site_aniso_U_13
_atom_site_aniso_U_12
Br1 0.0153(2) 0.0209(2) 0.0266(3) -0.0010(2) 0.00414(19) -0.0007(2)
Br2 0.0172(2) 0.0197(2) 0.0204(3) 0.0020(2) -0.00046(18) -0.0042(2)
Cu1 0.0151(3) 0.0172(3) 0.0186(3) 0.0010(2) 0.0021(2) 0.0003(2)
N1 0.019(2) 0.019(2) 0.021(2) 0.0019(18) 0.0002(17) 0.0043(17)
N2 0.013(2) 0.019(2) 0.019(2) 0.0005(17) 0.0014(16) -0.0001(16)
N3 0.015(2) 0.018(2) 0.018(2) -0.0032(17) -0.0011(16) 0.0021(16)
N4 0.012(2) 0.0189(19) 0.016(2) 0.0040(16) 0.0035(16) -0.0034(16)
N5 0.033(3) 0.033(3) 0.034(3) -0.006(2) 0.007(2) 0.009(2)
C1 0.066(5) 0.035(3) 0.059(5) 0.000(3) 0.005(3) -0.015(3)
C2 0.029(3) 0.030(3) 0.028(3) -0.006(2) 0.002(2) -0.004(2)
C3 0.030(3) 0.017(2) 0.025(3) -0.003(2) 0.010(2) 0.001(2)
C4 0.012(2) 0.023(2) 0.022(3) 0.000(2) -0.0006(19) -0.005(2)
C5 0.027(3) 0.017(2) 0.023(3) 0.013(2) -0.002(2) 0.000(2)
C6 0.026(3) 0.023(2) 0.016(3) 0.006(2) 0.001(2) -0.001(2)
C7 0.012(2) 0.020(2) 0.018(3) 0.000(2) -0.0070(19) -0.0056(19)
C8 0.013(2) 0.028(3) 0.014(3) 0.000(2) -0.0019(19) -0.004(2)
C9 0.009(2) 0.025(3) 0.023(3) -0.007(2) 0.0013(19) -0.0050(19)
C10 0.032(3) 0.027(3) 0.026(3) -0.008(2) 0.008(2) 0.003(2)
C11 0.016(2) 0.022(2) 0.022(3) -0.004(2) -0.001(2) 0.001(2)
C12 0.017(3) 0.021(3) 0.024(3) -0.003(2) -0.003(2) -0.001(2)
C13 0.014(2) 0.021(3) 0.031(3) -0.005(2) -0.002(2) 0.005(2)
C14 0.008(2) 0.021(2) 0.036(3) -0.001(2) 0.000(2) -0.0017(19)
C15 0.023(3) 0.021(3) 0.027(3) 0.003(2) 0.000(2) 0.003(2)
C16 0.020(3) 0.033(3) 0.038(3) 0.002(3) -0.016(2) 0.001(2)
C17 0.013(2) 0.020(2) 0.032(3) 0.004(2) -0.001(2) 0.001(2)
C18 0.027(3) 0.023(3) 0.032(3) 0.003(2) 0.003(2) 0.000(2)
C19 0.021(3) 0.029(3) 0.028(3) -0.004(2) -0.001(2) -0.001(2)
C20 0.020(3) 0.018(3) 0.050(4) -0.006(3) -0.010(2) 0.004(2)
C21 0.025(3) 0.039(3) 0.037(4) 0.015(3) -0.006(2) -0.011(3)
C22 0.027(3) 0.051(4) 0.027(3) -0.002(3) 0.001(2) 0.000(3)

loop_
_atom_type_symbol
_atom_type_description
_atom_type_scat_dispersion_real
_atom_type_scat_dispersion_imag
_atom_type_scat_source
C C 0.0033 0.0016 'International Tables Vol C Tables 4.2.6.8 and 6.1.1.4'
H H 0.0000 0.0000 'International Tables Vol C Tables 4.2.6.8 and 6.1.1.4'
N N 0.0061 0.0033 'International Tables Vol C Tables 4.2.6.8 and 6.1.1.4'
Cu Cu 0.3201 1.2651 'International Tables Vol C Tables 4.2.6.8 and 6.1.1.4'
Br Br -0.2901 2.4595 'International Tables Vol C Tables 4.2.6.8 and 6.1.1.4'

loop_
_geom_angle_atom_site_label_1
_geom_angle_atom_site_label_2
_geom_angle_atom_site_label_3
_geom_angle
C4 Cu1 N4 168.67(17)
C4 Cu1 N3 79.03(16)
N4 Cu1 N3 90.52(14)
C4 Cu1 Br1 94.49(13)
N4 Cu1 Br1 90.46(10)
N3 Cu1 Br1 138.59(10)
C4 Cu1 Br2 90.19(13)
N4 Cu1 Br2 96.75(10)
N3 Cu1 Br2 104.64(10)
Br1 Cu1 Br2 116.33(3)
C4 N1 C5 110.7(4)
C4 N1 C3 125.0(4)
C5 N1 C3 124.1(4)
C4 N2 C6 111.5(4)
C4 N2 C7 119.7(4)
C6 N2 C7 128.7(4)
C12 N3 C7 115.3(4)
C12 N3 Cu1 131.0(3)
C7 N3 Cu1 113.2(3)
C17 N4 C13 117.5(4)
C17 N4 Cu1 123.1(3)
C13 N4 Cu1 119.5(3)
C22 N5 C18 115.8(4)
C1 C2 C3 125.2(5)
N1 C3 C2 111.6(4)
N1 C4 N2 104.3(4)
N1 C4 Cu1 140.7(3)
N2 C4 Cu1 115.0(3)
C6 C5 N1 108.3(4)
C5 C6 N2 105.2(4)
N3 C7 C8 125.3(4)
N3 C7 N2 112.7(4)
C8 C7 N2 121.9(4)
C7 C8 C9 118.5(4)
C11 C9 C8 116.9(4)
C11 C9 C10 122.2(4)
C8 C9 C10 120.9(4)
C12 C11 C9 120.0(4)
N3 C12 C11 124.0(5)
N4 C13 C14 123.2(4)
C15 C14 C13 118.4(4)
C14 C15 C16 119.2(4)
C15 C16 C17 119.2(4)
N4 C17 C16 122.4(4)
N5 C18 C19 124.1(5)
C20 C19 C18 119.1(5)
C19 C20 C21 118.5(5)
C22 C21 C20 118.4(5)
N5 C22 C21 124.2(5)

loop_
_geom_bond_atom_site_label_1
_geom_bond_atom_site_label_2
_geom_bond_distance
Br1 Cu1 2.4782(7)
Br2 Cu1 2.5844(7)
Cu1 C4 1.963(5)
Cu1 N4 2.031(3)
Cu1 N3 2.148(3)
N1 C4 1.342(5)
N1 C5 1.376(6)
N1 C3 1.470(6)
N2 C4 1.363(6)
N2 C6 1.384(5)
N2 C7 1.420(5)
N3 C12 1.340(5)
N3 C7 1.346(5)
N4 C17 1.332(5)
N4 C13 1.342(5)
N5 C22 1.337(6)
N5 C18 1.338(6)
C1 C2 1.295(7)
C2 C3 1.482(6)
C5 C6 1.341(6)
C7 C8 1.368(6)
C8 C9 1.399(6)
C9 C11 1.392(6)
C9 C10 1.505(6)
C11 C12 1.370(6)
C13 C14 1.376(6)
C14 C15 1.369(6)
C15 C16 1.370(6)
C16 C17 1.380(6)
C18 C19 1.373(6)
C19 C20 1.367(7)
C20 C21 1.382(7)
C21 C22 1.378(7)
